data_4022664
loop_
_publ_author_name
'Leo A. Paquette'
'Yang Hu'
'Andreas Luxenburger'
'Raynauld L. Bishop'

_publ_section_title
;
 Studies toward the Total Synthesis of Dumsin. 2. A Second Generation
 Approach Resulting in Enantioselective Construction of a Functionalized
 ABC Subunit of the Tetranortriterpenoid Insect Antifeedant
;
_journal_name_full 'Journal of Organic Chemistry'
_journal_page_first 209
_journal_page_last 222
_journal_paper_doi 10.1021/jo062068o
_journal_volume 72
_journal_year 2007
_chemical_absolute_configuration rmad
_chemical_compound_source 'synthesis as described'
_chemical_formula_moiety 'C38 H54 O4 Si1'
_chemical_formula_sum 'C38 H54 O4 Si'
_chemical_formula_weight 602.9
_chemical_name_common 'Paquette 1500'
_chemical_name_systematic
;
 ?
;
_space_group_IT_number 4
_symmetry_cell_setting monoclinic
_symmetry_Int_Tables_number 4
_symmetry_space_group_name_Hall 'P 2yb'
_symmetry_space_group_name_H-M 'P 1 21 1'
_atom_sites_solution_hydrogens geom
_atom_sites_solution_primary direct
_atom_sites_solution_secondary difmap
_audit_conform_dict_location ftp://ftp.iucr.org/pub/cif_core.dic
_audit_conform_dict_name cif_core.dic
_audit_conform_dict_version 2.3
_audit_creation_date 2006-10-02T14:20:23-00:00
_audit_creation_method 'WinGX routine CIF_UPDATE'
_cell_angle_alpha 90
_cell_angle_beta 92.509(10)
_cell_angle_gamma 90
_cell_formula_units_Z 2
_cell_length_a 11.194(2)
_cell_length_b 8.995(2)
_cell_length_c 17.869(3)
_cell_measurement_reflns_used 3373
_cell_measurement_temperature 150(2)
_cell_measurement_theta_max 25.028
_cell_measurement_theta_min 2.037
_cell_measurement_wavelength 0.71073
_cell_volume 1797.5(6)
_computing_cell_refinement 'HKL Scalepack (Otwinowski & Minor 1997)'
_computing_data_collection 'Collect (Nonius BV, 1997-2000)'
_computing_data_reduction 'HKL Denzo and Scalepack (Otwinowski & Minor 1997)'
_computing_molecular_graphics 'Ortep-3 for Windows (Farrugia, 1997)'
_computing_publication_material 'WinGX publication routines (Farrugia, 1999)'
_computing_structure_refinement 'SHELXL-97 (Sheldrick, 1997)'
_computing_structure_solution 'SHELXS-97 (Sheldrick, 1997)'
_diffrn_ambient_temperature 150(2)
_diffrn_detector 'CCD plate'
_diffrn_detector_area_resol_mean 9
_diffrn_measured_fraction_theta_full 0.999
_diffrn_measured_fraction_theta_max 0.999
_diffrn_measurement_device '95mm CCD camera on \k-goniostat'
_diffrn_measurement_device_type KappaCCD
_diffrn_measurement_method 'phi and omega scans'
_diffrn_orient_matrix_type 'by Nonius Collect from scalepack cell'
_diffrn_orient_matrix_UB_11 -0.38347E-2
_diffrn_orient_matrix_UB_12 0.891349E-1
_diffrn_orient_matrix_UB_13 -0.59939E-2
_diffrn_orient_matrix_UB_21 -0.736356E-1
_diffrn_orient_matrix_UB_22 0.24306E-2
_diffrn_orient_matrix_UB_23 0.832561E-1
_diffrn_orient_matrix_UB_31 0.417527E-1
_diffrn_orient_matrix_UB_32 0.67261E-2
_diffrn_orient_matrix_UB_33 0.367317E-1
_diffrn_radiation_monochromator graphite
_diffrn_radiation_probe x-ray
_diffrn_radiation_type MoK\a
_diffrn_radiation_wavelength 0.71073
_diffrn_reflns_av_R_equivalents 0.040
_diffrn_reflns_limit_h_max 13
_diffrn_reflns_limit_h_min -13
_diffrn_reflns_limit_k_max 10
_diffrn_reflns_limit_k_min -10
_diffrn_reflns_limit_l_max 21
_diffrn_reflns_limit_l_min -21
_diffrn_reflns_number 23079
_diffrn_reflns_theta_full 25.01
_diffrn_reflns_theta_max 25.01
_diffrn_reflns_theta_min 2.11
_diffrn_source 'Enraf Nonius FR590'
_exptl_absorpt_coefficient_mu 0.101
_exptl_absorpt_correction_type none
_exptl_crystal_colour colorless
_exptl_crystal_density_diffrn 1.114
_exptl_crystal_density_method 'not measured'
_exptl_crystal_description chunk
_exptl_crystal_F_000 656
_exptl_crystal_size_max 0.38
_exptl_crystal_size_mid 0.31
_exptl_crystal_size_min 0.15
_refine_diff_density_max 0.676
_refine_diff_density_min -0.32
_refine_diff_density_rms 0.048
_refine_ls_abs_structure_details 'Flack H D (1983), Acta Cryst. A39, 876-881'
_refine_ls_abs_structure_Flack -0.01(15)
_refine_ls_extinction_method none
_refine_ls_goodness_of_fit_ref 1.041
_refine_ls_hydrogen_treatment constr
_refine_ls_matrix_type full
_refine_ls_number_parameters 399
_refine_ls_number_reflns 6274
_refine_ls_number_restraints 13
_refine_ls_restrained_S_all 1.072
_refine_ls_R_factor_all 0.0711
_refine_ls_R_factor_gt 0.0522
_refine_ls_shift/su_max 0.059
_refine_ls_shift/su_mean 0.002
_refine_ls_structure_factor_coef Fsqd
_refine_ls_weighting_details 'w=1/[\s^2^(Fo^2^)+(0.0764P)^2^+0.5235P] where P=(Fo^2^+2Fc^2^)/3'
_refine_ls_weighting_scheme calc
_refine_ls_wR_factor_gt 0.1256
_refine_ls_wR_factor_ref 0.1362
_reflns_number_gt 5135
_reflns_number_total 6274
_reflns_threshold_expression >2sigma(I)
_cod_data_source_file jo062068osi20061005_025949.cif
_cod_data_source_block Paquette1500
_cod_original_sg_symbol_H-M 'P 21'
_cod_database_code 4022664

loop_
_symmetry_equiv_pos_as_xyz
'x, y, z'
'-x, y+1/2, -z'

loop_
_atom_site_label
_atom_site_type_symbol
_atom_site_fract_x
_atom_site_fract_y
_atom_site_fract_z
_atom_site_U_iso_or_equiv
_atom_site_adp_type
_atom_site_occupancy
_atom_site_symmetry_multiplicity
_atom_site_calc_flag
_atom_site_refinement_flags
_atom_site_disorder_assembly
_atom_site_disorder_group
C1 C 0.8572(3) 1.0546(4) 0.60915(16) 0.0314(7) Uani 1 1 d . . .
C2 C 0.8856(3) 1.0756(4) 0.69446(15) 0.0286(7) Uani 1 1 d . . .
H2 H 0.887 1.1851 0.7039 0.034 Uiso 1 1 calc R . .
C3 C 1.0109(2) 1.0154(3) 0.72040(16) 0.0295(7) Uani 1 1 d . . .
H3 H 1.0002 0.9615 0.7686 0.035 Uiso 1 1 calc R . .
C4 C 1.0576(2) 0.9011(4) 0.66531(16) 0.0317(7) Uani 1 1 d . A .
H4 H 1.097 0.953 0.6235 0.038 Uiso 1 1 calc R . .
C5 C 0.9576(3) 0.8019(4) 0.63397(16) 0.0340(7) Uani 1 1 d . . .
H5A H 0.9106 0.7625 0.6752 0.041 Uiso 1 1 calc R . .
H5B H 0.9914 0.7169 0.6068 0.041 Uiso 1 1 calc R . .
C6 C 0.8776(3) 0.8943(4) 0.58078(16) 0.0320(7) Uani 1 1 d . . .
H6 H 0.9215 0.9043 0.5335 0.038 Uiso 1 1 calc R . .
C7 C 0.7516(3) 0.8278(4) 0.55740(16) 0.0383(8) Uani 1 1 d . . .
C8 C 0.6722(3) 0.9648(5) 0.55600(16) 0.0406(8) Uani 1 1 d . . .
C9 C 0.7281(3) 1.0832(4) 0.58545(17) 0.0371(8) Uani 1 1 d . . .
C10 C 0.7042(3) 1.2473(4) 0.5804(2) 0.0508(10) Uani 1 1 d . . .
H10 H 0.6517 1.2705 0.5352 0.061 Uiso 1 1 calc R . .
C11 C 0.8301(3) 1.3146(4) 0.5726(2) 0.0508(10) Uani 1 1 d . . .
H11A H 0.8316 1.3788 0.5277 0.061 Uiso 1 1 calc R . .
H11B H 0.8531 1.3751 0.6172 0.061 Uiso 1 1 calc R . .
C12 C 0.9161(3) 1.1823(4) 0.56545(19) 0.0434(8) Uani 1 1 d . . .
H12A H 0.9962 1.2064 0.5878 0.052 Uiso 1 1 calc R . .
H12B H 0.924 1.1548 0.5123 0.052 Uiso 1 1 calc R . .
C13 C 1.1029(3) 1.1378(4) 0.7372(2) 0.0459(9) Uani 1 1 d . . .
H13A H 1.1798 1.0928 0.7526 0.069 Uiso 1 1 calc R . .
H13B H 1.0755 1.2012 0.7776 0.069 Uiso 1 1 calc R . .
H13C H 1.1124 1.198 0.6921 0.069 Uiso 1 1 calc R . .
C14 C 0.7058(3) 0.7083(4) 0.60978(19) 0.0438(9) Uani 1 1 d . . .
H14A H 0.7014 0.7492 0.6604 0.066 Uiso 1 1 calc R . .
H14B H 0.7606 0.6233 0.6108 0.066 Uiso 1 1 calc R . .
H14C H 0.6261 0.6758 0.5917 0.066 Uiso 1 1 calc R . .
C15 C 0.7563(3) 0.7579(6) 0.47894(19) 0.0588(11) Uani 1 1 d . . .
H15A H 0.8141 0.676 0.4803 0.088 Uiso 1 1 calc R . .
H15B H 0.7807 0.8334 0.4431 0.088 Uiso 1 1 calc R . .
H15C H 0.677 0.7198 0.4635 0.088 Uiso 1 1 calc R . .
C16 C 0.5463(3) 0.9597(6) 0.5237(2) 0.0581(10) Uani 1 1 d . . .
H16A H 0.498 0.8951 0.5547 0.087 Uiso 1 1 calc R . .
H16B H 0.5461 0.9203 0.4726 0.087 Uiso 1 1 calc R . .
H16C H 0.5125 1.0602 0.5229 0.087 Uiso 1 1 calc R . .
C17 C 0.7872(3) 1.0122(3) 0.74078(14) 0.0270(6) Uani 1 1 d . . .
H17A H 0.7095 1.0569 0.7246 0.032 Uiso 1 1 calc R . .
H17B H 0.7817 0.9033 0.7331 0.032 Uiso 1 1 calc R . .
C18 C 0.6001(3) 0.9918(3) 0.89902(17) 0.0324(7) Uani 1 1 d . . .
C19 C 0.5464(3) 1.1028(4) 0.85513(19) 0.0389(8) Uani 1 1 d . . .
H19 H 0.5919 1.1527 0.8192 0.047 Uiso 1 1 calc R . .
C20 C 0.4275(3) 1.1422(5) 0.8628(2) 0.0564(10) Uani 1 1 d . . .
H20 H 0.393 1.2187 0.8322 0.068 Uiso 1 1 calc R . .
C21 C 0.3594(4) 1.0716(5) 0.9140(3) 0.0659(13) Uani 1 1 d . . .
H21 H 0.2778 1.0977 0.9185 0.079 Uiso 1 1 calc R . .
C22 C 0.4109(4) 0.9626(5) 0.9587(2) 0.0629(12) Uani 1 1 d . . .
H22 H 0.3649 0.9144 0.995 0.075 Uiso 1 1 calc R . .
C23 C 0.5294(3) 0.9223(4) 0.95143(19) 0.0483(9) Uani 1 1 d . . .
H23 H 0.5632 0.8462 0.9825 0.058 Uiso 1 1 calc R . .
C24 C 0.7758(3) 0.7406(3) 0.86372(15) 0.0301(7) Uani 1 1 d . . .
C25 C 0.8836(3) 0.6842(4) 0.83827(16) 0.0382(8) Uani 1 1 d . . .
H25 H 0.9507 0.7482 0.835 0.046 Uiso 1 1 calc R . .
C26 C 0.8932(3) 0.5363(4) 0.81782(18) 0.0445(9) Uani 1 1 d . . .
H26 H 0.9671 0.5001 0.801 0.053 Uiso 1 1 calc R . .
C27 C 0.7979(4) 0.4410(4) 0.82144(18) 0.0517(10) Uani 1 1 d . . .
H27 H 0.8049 0.3398 0.8069 0.062 Uiso 1 1 calc R . .
C28 C 0.6919(4) 0.4953(4) 0.8466(2) 0.0562(10) Uani 1 1 d . . .
H28 H 0.6253 0.4305 0.8501 0.067 Uiso 1 1 calc R . .
C29 C 0.6811(3) 0.6415(4) 0.86666(19) 0.0417(8) Uani 1 1 d . . .
H29 H 0.6065 0.6761 0.8831 0.05 Uiso 1 1 calc R . .
C30 C 0.8560(3) 1.0014(3) 0.97315(16) 0.0338(7) Uani 1 1 d . . .
C31 C 0.8196(3) 1.1562(4) 0.99800(19) 0.0452(9) Uani 1 1 d . . .
H31A H 0.7355 1.1552 1.0111 0.068 Uiso 1 1 calc R . .
H31B H 0.8301 1.2269 0.9571 0.068 Uiso 1 1 calc R . .
H31C H 0.8696 1.1862 1.0418 0.068 Uiso 1 1 calc R . .
C32 C 0.8375(4) 0.8924(4) 1.03769(19) 0.0540(10) Uani 1 1 d . . .
H32A H 0.8895 0.9203 1.0809 0.081 Uiso 1 1 calc R . .
H32B H 0.8572 0.7914 1.0217 0.081 Uiso 1 1 calc R . .
H32C H 0.7538 0.8958 1.0517 0.081 Uiso 1 1 calc R . .
C33 C 0.9882(3) 1.0030(4) 0.9555(2) 0.0489(9) Uani 1 1 d . . .
H33A H 1.0009 1.0733 0.9147 0.073 Uiso 1 1 calc R . .
H33B H 1.0126 0.9032 0.9402 0.073 Uiso 1 1 calc R . .
H33C H 1.036 1.0333 1.0002 0.073 Uiso 1 1 calc R . .
C34 C 1.2384(3) 0.7563(5) 0.67467(17) 0.0485(10) Uani 1 1 d . A .
C35 C 1.3242(3) 0.6745(4) 0.72427(17) 0.0480(9) Uani 1 1 d D . .
C36 C 1.3910(5) 0.5510(7) 0.6860(3) 0.0601(19) Uiso 0.654(8) 1 d PD A 1
H361 H 1.3337 0.4771 0.666 0.09 Uiso 0.654(8) 1 calc PR A 1
H362 H 1.4467 0.5033 0.7224 0.09 Uiso 0.654(8) 1 calc PR A 1
H363 H 1.4356 0.5927 0.645 0.09 Uiso 0.654(8) 1 calc PR A 1
C37 C 1.2827(6) 0.6324(8) 0.7989(3) 0.0604(19) Uiso 0.654(8) 1 d PD A 1
H371 H 1.2426 0.7174 0.8212 0.091 Uiso 0.654(8) 1 calc PR A 1
H372 H 1.3514 0.6027 0.8314 0.091 Uiso 0.654(8) 1 calc PR A 1
H373 H 1.2265 0.5491 0.7936 0.091 Uiso 0.654(8) 1 calc PR A 1
C38 C 1.4253(6) 0.7979(7) 0.7377(4) 0.068(2) Uiso 0.654(8) 1 d PD A 1
H381 H 1.4463 0.8401 0.6894 0.102 Uiso 0.654(8) 1 calc PR A 1
H382 H 1.4963 0.7526 0.7623 0.102 Uiso 0.654(8) 1 calc PR A 1
H383 H 1.3952 0.877 0.7696 0.102 Uiso 0.654(8) 1 calc PR A 1
C36A C 1.4428(10) 0.6586(19) 0.6955(8) 0.094(5) Uiso 0.346(8) 1 d PD A 2
H364 H 1.4367 0.6114 0.646 0.141 Uiso 0.346(8) 1 calc PR A 2
H365 H 1.4922 0.5968 0.7298 0.141 Uiso 0.346(8) 1 calc PR A 2
H366 H 1.4796 0.7569 0.6911 0.141 Uiso 0.346(8) 1 calc PR A 2
C37A C 1.2559(18) 0.530(2) 0.7124(11) 0.169(11) Uiso 0.346(8) 1 d PD A 2
H374 H 1.2395 0.4862 0.7611 0.254 Uiso 0.346(8) 1 calc PR A 2
H375 H 1.3038 0.4607 0.6839 0.254 Uiso 0.346(8) 1 calc PR A 2
H376 H 1.1802 0.55 0.6846 0.254 Uiso 0.346(8) 1 calc PR A 2
C38A C 1.3241(9) 0.7104(14) 0.8050(5) 0.051(3) Uiso 0.346(8) 1 d PD A 2
H384 H 1.3369 0.8174 0.8121 0.076 Uiso 0.346(8) 1 calc PR A 2
H385 H 1.3884 0.6554 0.8318 0.076 Uiso 0.346(8) 1 calc PR A 2
H386 H 1.247 0.6823 0.8248 0.076 Uiso 0.346(8) 1 calc PR A 2
O1 O 0.81295(17) 1.0437(2) 0.81910(10) 0.0280(5) Uani 1 1 d . . .
O2 O 1.14560(19) 0.8125(3) 0.70873(11) 0.0404(6) Uani 1 1 d . . .
O3 O 1.2453(3) 0.7596(5) 0.60811(16) 0.1046(15) Uani 1 1 d . . .
O4 O 0.6499(2) 1.2976(3) 0.64732(15) 0.0603(7) Uani 1 1 d . . .
Si Si 0.76144(7) 0.94438(9) 0.88781(4) 0.0268(2) Uani 1 1 d . . .
H1O4 H 0.627 1.3999 0.6445 0.032 Uiso 1 1 d . . .

loop_
_atom_site_aniso_label
_atom_site_aniso_U_11
_atom_site_aniso_U_22
_atom_site_aniso_U_33
_atom_site_aniso_U_23
_atom_site_aniso_U_13
_atom_site_aniso_U_12
C1 0.0289(17) 0.0362(18) 0.0290(16) 0.0100(14) 0.0006(12) -0.0027(14)
C2 0.0293(16) 0.0259(17) 0.0307(15) 0.0018(13) 0.0019(12) -0.0014(13)
C3 0.0263(16) 0.0333(17) 0.0287(15) 0.0009(13) -0.0014(12) 0.0019(13)
C4 0.0286(16) 0.040(2) 0.0269(15) 0.0040(13) 0.0014(12) 0.0040(13)
C5 0.0360(18) 0.038(2) 0.0283(15) -0.0018(14) 0.0063(12) 0.0033(14)
C6 0.0320(17) 0.042(2) 0.0222(14) -0.0010(13) 0.0038(12) -0.0035(14)
C7 0.0314(18) 0.054(2) 0.0296(16) -0.0065(16) 0.0021(13) -0.0072(17)
C8 0.0314(17) 0.062(2) 0.0280(16) 0.0073(16) 0.0017(12) -0.0062(18)
C9 0.0318(18) 0.051(2) 0.0285(16) 0.0147(15) 0.0017(13) 0.0033(16)
C10 0.049(2) 0.054(2) 0.048(2) 0.0188(18) -0.0080(16) 0.011(2)
C11 0.057(2) 0.044(2) 0.052(2) 0.0225(18) 0.0038(17) 0.0001(19)
C12 0.0365(19) 0.053(2) 0.0410(18) 0.0190(16) 0.0042(14) -0.0065(17)
C13 0.0307(19) 0.053(2) 0.054(2) -0.0031(18) -0.0040(15) -0.0081(16)
C14 0.040(2) 0.046(2) 0.046(2) -0.0102(16) 0.0059(15) -0.0155(17)
C15 0.046(2) 0.094(3) 0.0368(19) -0.020(2) 0.0028(15) -0.020(2)
C16 0.0387(19) 0.088(3) 0.047(2) 0.010(2) -0.0064(15) -0.006(2)
C17 0.0334(17) 0.0261(15) 0.0215(14) 0.0004(12) 0.0014(12) -0.0006(13)
C18 0.0376(18) 0.0276(18) 0.0322(16) -0.0089(13) 0.0046(13) -0.0047(14)
C19 0.0352(19) 0.0352(19) 0.0466(19) -0.0077(15) 0.0045(14) -0.0006(15)
C20 0.040(2) 0.046(2) 0.083(3) -0.019(2) 0.000(2) 0.0117(18)
C21 0.037(2) 0.056(3) 0.106(3) -0.038(3) 0.023(2) -0.005(2)
C22 0.056(2) 0.060(3) 0.076(3) -0.029(2) 0.037(2) -0.025(2)
C23 0.056(2) 0.044(2) 0.0453(19) -0.0074(18) 0.0152(16) -0.0145(18)
C24 0.0438(19) 0.0252(16) 0.0210(14) 0.0000(12) -0.0024(12) 0.0018(14)
C25 0.052(2) 0.0302(18) 0.0321(17) -0.0006(14) 0.0004(14) 0.0062(16)
C26 0.064(2) 0.034(2) 0.0357(18) -0.0012(15) 0.0018(16) 0.0138(19)
C27 0.093(3) 0.0220(17) 0.0396(19) -0.0042(17) -0.0028(18) 0.005(2)
C28 0.075(3) 0.032(2) 0.062(2) -0.0047(17) -0.003(2) -0.0139(19)
C29 0.049(2) 0.0245(19) 0.051(2) -0.0027(15) 0.0017(16) -0.0032(16)
C30 0.0436(19) 0.0280(17) 0.0292(16) -0.0021(13) -0.0031(13) -0.0032(14)
C31 0.065(2) 0.032(2) 0.0386(18) -0.0096(15) -0.0033(16) -0.0025(17)
C32 0.085(3) 0.043(2) 0.0330(18) 0.0024(15) -0.0114(18) -0.012(2)
C33 0.043(2) 0.056(2) 0.047(2) -0.0058(17) -0.0107(16) -0.0030(17)
C34 0.0350(19) 0.089(3) 0.0221(17) 0.0024(17) 0.0045(13) 0.012(2)
C35 0.044(2) 0.061(2) 0.0385(18) -0.0065(17) 0.0026(15) 0.0242(19)
O1 0.0324(11) 0.0253(11) 0.0263(10) -0.0002(8) 0.0017(8) -0.0022(9)
O2 0.0344(12) 0.0585(17) 0.0289(11) 0.0056(10) 0.0066(9) 0.0166(11)
O3 0.077(2) 0.186(4) 0.0522(19) 0.021(2) 0.0188(15) 0.063(3)
O4 0.0616(17) 0.0426(16) 0.0779(18) 0.0069(14) 0.0174(14) 0.0139(13)
Si 0.0342(4) 0.0210(4) 0.0253(4) -0.0004(3) 0.0011(3) -0.0006(4)

loop_
_atom_type_symbol
_atom_type_description
_atom_type_scat_dispersion_real
_atom_type_scat_dispersion_imag
_atom_type_scat_source
C C 0.0033 0.0016 'International Tables Vol C Tables 4.2.6.8 and 6.1.1.4'
H H 0 0 'International Tables Vol C Tables 4.2.6.8 and 6.1.1.4'
O O 0.0106 0.006 'International Tables Vol C Tables 4.2.6.8 and 6.1.1.4'
Si Si 0.0817 0.0704 'International Tables Vol C Tables 4.2.6.8 and 6.1.1.4'

loop_
_geom_angle_atom_site_label_1
_geom_angle_atom_site_label_2
_geom_angle_atom_site_label_3
_geom_angle
C9 C1 C6 102.7(3)
C9 C1 C12 98.9(2)
C6 C1 C12 116.9(3)
C9 C1 C2 114.0(3)
C6 C1 C2 114.0(2)
C12 C1 C2 109.3(3)
C17 C2 C1 111.5(2)
C17 C2 C3 111.9(2)
C1 C2 C3 113.1(2)
C17 C2 H2 106.6
C1 C2 H2 106.6
C3 C2 H2 106.6
C13 C3 C4 111.4(3)
C13 C3 C2 113.5(3)
C4 C3 C2 111.8(2)
C13 C3 H3 106.6
C4 C3 H3 106.6
C2 C3 H3 106.6
O2 C4 C5 110.1(2)
O2 C4 C3 105.4(2)
C5 C4 C3 111.4(2)
O2 C4 H4 109.9
C5 C4 H4 109.9
C3 C4 H4 109.9
C4 C5 C6 108.2(3)
C4 C5 H5A 110.1
C6 C5 H5A 110.1
C4 C5 H5B 110.1
C6 C5 H5B 110.1
H5A C5 H5B 108.4
C5 C6 C1 113.2(2)
C5 C6 C7 117.0(3)
C1 C6 C7 107.4(2)
C5 C6 H6 106.2
C1 C6 H6 106.2
C7 C6 H6 106.2
C8 C7 C14 111.6(3)
C8 C7 C15 111.1(3)
C14 C7 C15 107.2(3)
C8 C7 C6 102.3(3)
C14 C7 C6 115.2(3)
C15 C7 C6 109.4(3)
C9 C8 C16 126.5(4)
C9 C8 C7 112.2(3)
C16 C8 C7 121.4(3)
C8 C9 C10 133.0(3)
C8 C9 C1 113.7(3)
C10 C9 C1 110.5(3)
O4 C10 C9 109.9(3)
O4 C10 C11 111.8(3)
C9 C10 C11 103.3(3)
O4 C10 H10 110.6
C9 C10 H10 110.6
C11 C10 H10 110.6
C12 C11 C10 106.3(3)
C12 C11 H11A 110.5
C10 C11 H11A 110.5
C12 C11 H11B 110.5
C10 C11 H11B 110.5
H11A C11 H11B 108.7
C11 C12 C1 104.5(3)
C11 C12 H12A 110.9
C1 C12 H12A 110.9
C11 C12 H12B 110.9
C1 C12 H12B 110.9
H12A C12 H12B 108.9
C3 C13 H13A 109.5
C3 C13 H13B 109.5
H13A C13 H13B 109.5
C3 C13 H13C 109.5
H13A C13 H13C 109.5
H13B C13 H13C 109.5
C7 C14 H14A 109.5
C7 C14 H14B 109.5
H14A C14 H14B 109.5
C7 C14 H14C 109.5
H14A C14 H14C 109.5
H14B C14 H14C 109.5
C7 C15 H15A 109.5
C7 C15 H15B 109.5
H15A C15 H15B 109.5
C7 C15 H15C 109.5
H15A C15 H15C 109.5
H15B C15 H15C 109.5
C8 C16 H16A 109.5
C8 C16 H16B 109.5
H16A C16 H16B 109.5
C8 C16 H16C 109.5
H16A C16 H16C 109.5
H16B C16 H16C 109.5
O1 C17 C2 109.6(2)
O1 C17 H17A 109.7
C2 C17 H17A 109.7
O1 C17 H17B 109.7
C2 C17 H17B 109.7
H17A C17 H17B 108.2
C19 C18 C23 117.0(3)
C19 C18 Si 119.9(2)
C23 C18 Si 123.1(3)
C18 C19 C20 121.4(3)
C18 C19 H19 119.3
C20 C19 H19 119.3
C21 C20 C19 120.7(4)
C21 C20 H20 119.7
C19 C20 H20 119.7
C20 C21 C22 119.1(4)
C20 C21 H21 120.4
C22 C21 H21 120.4
C21 C22 C23 120.7(4)
C21 C22 H22 119.7
C23 C22 H22 119.7
C22 C23 C18 121.2(4)
C22 C23 H23 119.4
C18 C23 H23 119.4
C29 C24 C25 116.7(3)
C29 C24 Si 122.8(2)
C25 C24 Si 120.5(2)
C26 C25 C24 120.7(3)
C26 C25 H25 119.7
C24 C25 H25 119.7
C27 C26 C25 121.2(4)
C27 C26 H26 119.4
C25 C26 H26 119.4
C26 C27 C28 118.4(4)
C26 C27 H27 120.8
C28 C27 H27 120.8
C29 C28 C27 120.9(4)
C29 C28 H28 119.6
C27 C28 H28 119.6
C28 C29 C24 122.1(4)
C28 C29 H29 119
C24 C29 H29 119
C31 C30 C33 109.1(3)
C31 C30 C32 108.6(3)
C33 C30 C32 109.0(3)
C31 C30 Si 109.6(2)
C33 C30 Si 110.5(2)
C32 C30 Si 110.1(2)
C30 C31 H31A 109.5
C30 C31 H31B 109.5
H31A C31 H31B 109.5
C30 C31 H31C 109.5
H31A C31 H31C 109.5
H31B C31 H31C 109.5
C30 C32 H32A 109.5
C30 C32 H32B 109.5
H32A C32 H32B 109.5
C30 C32 H32C 109.5
H32A C32 H32C 109.5
H32B C32 H32C 109.5
C30 C33 H33A 109.5
C30 C33 H33B 109.5
H33A C33 H33B 109.5
C30 C33 H33C 109.5
H33A C33 H33C 109.5
H33B C33 H33C 109.5
O3 C34 O2 122.2(3)
O3 C34 C35 122.8(3)
O2 C34 C35 114.6(3)
C36A C35 C34 114.7(7)
C36A C35 C38A 114.0(6)
C34 C35 C38A 116.7(5)
C36A C35 C37 128.5(7)
C34 C35 C37 116.6(4)
C34 C35 C36 114.5(3)
C38A C35 C36 128.3(6)
C37 C35 C36 113.5(4)
C36A C35 C37A 109.2(7)
C34 C35 C37A 91.9(11)
C38A C35 C37A 107.5(6)
C34 C35 C38 100.5(4)
C37 C35 C38 106.9(4)
C36 C35 C38 102.6(3)
C35 C36 H361 109.5
C35 C36 H362 109.5
C35 C36 H363 109.5
C35 C37 H371 109.5
C35 C37 H372 109.5
C35 C37 H373 109.5
C35 C38 H381 109.5
C35 C38 H382 109.5
C35 C38 H383 109.5
C35 C36A H364 109.5
C35 C36A H365 109.5
H364 C36A H365 109.5
C35 C36A H366 109.5
H364 C36A H366 109.5
H365 C36A H366 109.5
C35 C37A H374 109.5
C35 C37A H375 109.5
H374 C37A H375 109.5
C35 C37A H376 109.5
H374 C37A H376 109.5
H375 C37A H376 109.5
C35 C38A H384 109.5
C35 C38A H385 109.5
H384 C38A H385 109.5
C35 C38A H386 109.5
H384 C38A H386 109.5
H385 C38A H386 109.5
C17 O1 Si 123.73(18)
C34 O2 C4 119.1(2)
C10 O4 H1O4 112.4
O1 Si C18 109.10(12)
O1 Si C30 104.65(12)
C18 Si C30 111.11(14)
O1 Si C24 108.71(12)
C18 Si C24 109.70(14)
C30 Si C24 113.37(13)

loop_
_geom_bond_atom_site_label_1
_geom_bond_atom_site_label_2
_geom_bond_distance
C1 C9 1.510(4)
C1 C6 1.548(5)
C1 C12 1.552(4)
C1 C2 1.555(4)
C2 C17 1.518(4)
C2 C3 1.555(4)
C2 H2 1
C3 C13 1.529(5)
C3 C4 1.531(4)
C3 H3 1
C4 O2 1.463(3)
C4 C5 1.519(4)
C4 H4 1
C5 C6 1.524(4)
C5 H5A 0.99
C5 H5B 0.99
C6 C7 1.571(4)
C6 H6 1
C7 C8 1.520(5)
C7 C14 1.528(5)
C7 C15 1.539(5)
C8 C9 1.332(5)
C8 C16 1.500(4)
C9 C10 1.502(5)
C10 O4 1.438(5)
C10 C11 1.546(5)
C10 H10 1
C11 C12 1.540(5)
C11 H11A 0.99
C11 H11B 0.99
C12 H12A 0.99
C12 H12B 0.99
C13 H13A 0.98
C13 H13B 0.98
C13 H13C 0.98
C14 H14A 0.98
C14 H14B 0.98
C14 H14C 0.98
C15 H15A 0.98
C15 H15B 0.98
C15 H15C 0.98
C16 H16A 0.98
C16 H16B 0.98
C16 H16C 0.98
C17 O1 1.445(3)
C17 H17A 0.99
C17 H17B 0.99
C18 C19 1.390(5)
C18 C23 1.400(5)
C18 Si 1.875(3)
C19 C20 1.390(5)
C19 H19 0.95
C20 C21 1.372(6)
C20 H20 0.95
C21 C22 1.376(7)
C21 H21 0.95
C22 C23 1.386(6)
C22 H22 0.95
C23 H23 0.95
C24 C29 1.388(5)
C24 C25 1.402(5)
C24 Si 1.892(3)
C25 C26 1.386(5)
C25 H25 0.95
C26 C27 1.372(5)
C26 H26 0.95
C27 C28 1.377(6)
C27 H27 0.95
C28 C29 1.370(5)
C28 H28 0.95
C29 H29 0.95
C30 C31 1.522(5)
C30 C33 1.527(5)
C30 C32 1.535(5)
C30 Si 1.889(3)
C31 H31A 0.98
C31 H31B 0.98
C31 H31C 0.98
C32 H32A 0.98
C32 H32B 0.98
C32 H32C 0.98
C33 H33A 0.98
C33 H33B 0.98
C33 H33C 0.98
C34 O3 1.196(4)
C34 O2 1.327(4)
C34 C35 1.475(5)
C35 C36A 1.452(11)
C35 C38A 1.479(9)
C35 C37 1.481(6)
C35 C36 1.518(6)
C35 C37A 1.518(12)
C35 C38 1.596(6)
C36 H361 0.98
C36 H362 0.98
C36 H363 0.98
C37 H371 0.98
C37 H372 0.98
C37 H373 0.98
C38 H381 0.98
C38 H382 0.98
C38 H383 0.98
C36A H364 0.98
C36A H365 0.98
C36A H366 0.98
C37A H374 0.98
C37A H375 0.98
C37A H376 0.98
C38A H384 0.98
C38A H385 0.98
C38A H386 0.98
O1 Si 1.643(2)
O4 H1O4 0.956

loop_
_geom_torsion_atom_site_label_1
_geom_torsion_atom_site_label_2
_geom_torsion_atom_site_label_3
_geom_torsion_atom_site_label_4
_geom_torsion
C9 C1 C2 C17 41.1(4)
C6 C1 C2 C17 -76.4(3)
C12 C1 C2 C17 150.7(3)
C9 C1 C2 C3 168.3(3)
C6 C1 C2 C3 50.9(3)
C12 C1 C2 C3 -82.1(3)
C17 C2 C3 C13 -127.1(3)
C1 C2 C3 C13 105.8(3)
C17 C2 C3 C4 105.9(3)
C1 C2 C3 C4 -21.1(4)
C13 C3 C4 O2 74.4(3)
C2 C3 C4 O2 -157.4(2)
C13 C3 C4 C5 -166.2(3)
C2 C3 C4 C5 -38.0(3)
O2 C4 C5 C6 -172.4(2)
C3 C4 C5 C6 71.1(3)
C4 C5 C6 C1 -39.4(3)
C4 C5 C6 C7 -165.1(3)
C9 C1 C6 C5 -142.4(3)
C12 C1 C6 C5 110.6(3)
C2 C1 C6 C5 -18.6(3)
C9 C1 C6 C7 -11.7(3)
C12 C1 C6 C7 -118.7(3)
C2 C1 C6 C7 112.1(3)
C5 C6 C7 C8 141.7(3)
C1 C6 C7 C8 13.2(3)
C5 C6 C7 C14 20.4(4)
C1 C6 C7 C14 -108.1(3)
C5 C6 C7 C15 -100.4(4)
C1 C6 C7 C15 131.0(3)
C14 C7 C8 C9 113.7(3)
C15 C7 C8 C9 -126.7(3)
C6 C7 C8 C9 -10.1(3)
C14 C7 C8 C16 -66.8(4)
C15 C7 C8 C16 52.8(4)
C6 C7 C8 C16 169.5(3)
C16 C8 C9 C10 -17.7(6)
C7 C8 C9 C10 161.8(3)
C16 C8 C9 C1 -176.6(3)
C7 C8 C9 C1 2.9(4)
C6 C1 C9 C8 5.8(3)
C12 C1 C9 C8 126.1(3)
C2 C1 C9 C8 -118.0(3)
C6 C1 C9 C10 -157.9(3)
C12 C1 C9 C10 -37.6(3)
C2 C1 C9 C10 78.2(3)
C8 C9 C10 O4 101.7(4)
C1 C9 C10 O4 -98.8(3)
C8 C9 C10 C11 -138.9(4)
C1 C9 C10 C11 20.6(4)
O4 C10 C11 C12 123.9(3)
C9 C10 C11 C12 5.8(4)
C10 C11 C12 C1 -28.9(3)
C9 C1 C12 C11 39.2(3)
C6 C1 C12 C11 148.4(3)
C2 C1 C12 C11 -80.2(3)
C1 C2 C17 O1 -175.8(2)
C3 C2 C17 O1 56.3(3)
C23 C18 C19 C20 -0.3(5)
Si C18 C19 C20 -179.1(3)
C18 C19 C20 C21 -0.3(5)
C19 C20 C21 C22 1.0(6)
C20 C21 C22 C23 -1.2(6)
C21 C22 C23 C18 0.6(6)
C19 C18 C23 C22 0.2(5)
Si C18 C23 C22 178.9(3)
C29 C24 C25 C26 -0.4(4)
Si C24 C25 C26 -177.5(2)
C24 C25 C26 C27 0.3(5)
C25 C26 C27 C28 -0.5(5)
C26 C27 C28 C29 0.8(5)
C27 C28 C29 C24 -0.9(6)
C25 C24 C29 C28 0.7(5)
Si C24 C29 C28 177.7(3)
O3 C34 C35 C36A 27.7(8)
O2 C34 C35 C36A -159.3(7)
O3 C34 C35 C38A 164.8(7)
O2 C34 C35 C38A -22.2(7)
O3 C34 C35 C37 -157.9(5)
O2 C34 C35 C37 15.1(6)
O3 C34 C35 C36 -22.0(6)
O2 C34 C35 C36 150.9(4)
O3 C34 C35 C37A -84.5(7)
O2 C34 C35 C37A 88.5(7)
O3 C34 C35 C38 87.1(5)
O2 C34 C35 C38 -100.0(4)
C2 C17 O1 Si -155.38(19)
O3 C34 O2 C4 -9.5(6)
C35 C34 O2 C4 177.5(3)
C5 C4 O2 C34 91.3(3)
C3 C4 O2 C34 -148.4(3)
C17 O1 Si C18 -76.3(2)
C17 O1 Si C30 164.7(2)
C17 O1 Si C24 43.3(2)
C19 C18 Si O1 -3.5(3)
C23 C18 Si O1 177.8(2)
C19 C18 Si C30 111.3(2)
C23 C18 Si C30 -67.3(3)
C19 C18 Si C24 -122.5(2)
C23 C18 Si C24 58.8(3)
C31 C30 Si O1 73.6(2)
C33 C30 Si O1 -46.6(3)
C32 C30 Si O1 -167.0(2)
C31 C30 Si C18 -44.0(3)
C33 C30 Si C18 -164.2(2)
C32 C30 Si C18 75.4(3)
C31 C30 Si C24 -168.1(2)
C33 C30 Si C24 71.7(3)
C32 C30 Si C24 -48.7(3)
C29 C24 Si O1 -128.7(2)
C25 C24 Si O1 48.3(2)
C29 C24 Si C18 -9.4(3)
C25 C24 Si C18 167.5(2)
C29 C24 Si C30 115.4(3)
C25 C24 Si C30 -67.7(3)
